data_4131677
loop_
_publ_author_name
'Pascoe, Dominic J.'
'Ling, Kenneth B.'
'Cockroft, Scott L.'

_publ_section_title
;
 The Origin of Chalcogen-Bonding Interactions.
;
_journal_issue 42
_journal_name_full 'Journal of the American Chemical Society'
_journal_page_first 15160
_journal_page_last 15167
_journal_paper_doi 10.1021/jacs.7b08511
_journal_volume 139
_journal_year 2017
_chemical_formula_moiety 'C11 H7 Cl F N O S'
_chemical_formula_sum 'C11 H7 Cl F N O S'
_chemical_formula_weight 255.69
_space_group_crystal_system monoclinic
_space_group_IT_number 14
_space_group_name_Hall '-P 2ybc'
_space_group_name_H-M_alt 'P 1 21/c 1'
_atom_sites_solution_hydrogens difmap
_atom_sites_solution_primary direct
_audit_creation_date 2015-04-22
_audit_creation_method
;
Olex2 1.2-beta
(compiled 2015.01.26 svn.r3150 for OlexSys, GUI svn.r4998)
;
_cell_angle_alpha 90
_cell_angle_beta 93.252(5)
_cell_angle_gamma 90
_cell_formula_units_Z 4
_cell_length_a 12.0608(6)
_cell_length_b 12.0783(6)
_cell_length_c 7.3327(5)
_cell_measurement_reflns_used 7288
_cell_measurement_temperature 150.0
_cell_measurement_theta_max 28.9870
_cell_measurement_theta_min 3.7700
_cell_volume 1066.46(10)
_computing_cell_refinement
;
CrysAlisPro, Agilent Technologies,
Version 1.171.37.35e (release 07-10-2014 CrysAlis171 .NET)
(compiled Oct  7 2014,17:20:27)
;
_computing_data_collection
;
CrysAlisPro, Agilent Technologies,
Version 1.171.37.35e (release 07-10-2014 CrysAlis171 .NET)
(compiled Oct  7 2014,17:20:27)
;
_computing_data_reduction
;
CrysAlisPro, Agilent Technologies,
Version 1.171.37.35e (release 07-10-2014 CrysAlis171 .NET)
(compiled Oct  7 2014,17:20:27)
;
_computing_molecular_graphics 'Olex2 (Dolomanov et al., 2009)'
_computing_publication_material 'Olex2 (Dolomanov et al., 2009)'
_computing_structure_refinement 'ShelXL (Sheldrick, 2008)'
_computing_structure_solution 'ShelXS (Sheldrick, 2008)'
_diffrn_ambient_environment N~2~
_diffrn_ambient_temperature 150.0
_diffrn_detector 'CCD plate'
_diffrn_detector_area_resol_mean 5.1574
_diffrn_detector_type Atlas
_diffrn_measured_fraction_theta_full 0.999
_diffrn_measured_fraction_theta_max 0.933
_diffrn_measurement_details
;
#__ type_ start__ end____ width___ exp.time_
  1 omega  -20.00   30.00   1.0000   25.0000
omega____ theta____ kappa____ phi______ frames
    -       -9.4310  -99.0000   30.0000 50

#__ type_ start__ end____ width___ exp.time_
  2 omega  -20.00   30.00   1.0000   25.0000
omega____ theta____ kappa____ phi______ frames
    -       -9.4310  -99.0000  -90.0000 50

#__ type_ start__ end____ width___ exp.time_
  3 omega  -20.00   51.00   1.0000   25.0000
omega____ theta____ kappa____ phi______ frames
    -       10.6029  -99.0000  -60.0000 71

#__ type_ start__ end____ width___ exp.time_
  4 omega  -12.00   83.00   1.0000   25.0000
omega____ theta____ kappa____ phi______ frames
    -       10.6029   38.0000 -180.0000 95

#__ type_ start__ end____ width___ exp.time_
  5 omega  -16.00   81.00   1.0000   25.0000
omega____ theta____ kappa____ phi______ frames
    -       10.6029   57.0000 -180.0000 97

#__ type_ start__ end____ width___ exp.time_
  6 omega  -20.00   51.00   1.0000   25.0000
omega____ theta____ kappa____ phi______ frames
    -       10.6029  -99.0000 -180.0000 71

#__ type_ start__ end____ width___ exp.time_
  7 omega  -60.00   37.00   1.0000   25.0000
omega____ theta____ kappa____ phi______ frames
    -       10.6029  -57.0000   30.0000 97

#__ type_ start__ end____ width___ exp.time_
  8 omega  -21.00   77.00   1.0000   25.0000
omega____ theta____ kappa____ phi______ frames
    -       10.6029   77.0000  -30.0000 98
;
_diffrn_measurement_device 'four-circle diffractometer'
_diffrn_measurement_device_type 'Agilent Technologies SuperNova'
_diffrn_measurement_method '\w scans'
_diffrn_orient_matrix_UB_11 0.0522646000
_diffrn_orient_matrix_UB_12 0.0019296000
_diffrn_orient_matrix_UB_13 0.0493717000
_diffrn_orient_matrix_UB_21 -0.0262134000
_diffrn_orient_matrix_UB_22 -0.0128817000
_diffrn_orient_matrix_UB_23 0.0815051000
_diffrn_orient_matrix_UB_31 0.0076307000
_diffrn_orient_matrix_UB_32 -0.0572896000
_diffrn_orient_matrix_UB_33 -0.0166598000
_diffrn_radiation_monochromator mirror
_diffrn_radiation_probe x-ray
_diffrn_radiation_type MoK\a
_diffrn_radiation_wavelength 0.71073
_diffrn_reflns_av_R_equivalents 0.0468
_diffrn_reflns_av_unetI/netI 0.0356
_diffrn_reflns_Laue_measured_fraction_full 0.999
_diffrn_reflns_Laue_measured_fraction_max 0.933
_diffrn_reflns_limit_h_max 16
_diffrn_reflns_limit_h_min -16
_diffrn_reflns_limit_k_max 16
_diffrn_reflns_limit_k_min -16
_diffrn_reflns_limit_l_max 10
_diffrn_reflns_limit_l_min -10
_diffrn_reflns_number 18583
_diffrn_reflns_point_group_measured_fraction_full 0.999
_diffrn_reflns_point_group_measured_fraction_max 0.933
_diffrn_reflns_theta_full 26.000
_diffrn_reflns_theta_max 29.632
_diffrn_reflns_theta_min 3.254
_diffrn_source 'SuperNova (Mo) X-ray Source'
_exptl_absorpt_coefficient_mu 0.542
_exptl_absorpt_correction_T_max 0.998
_exptl_absorpt_correction_T_min 0.991
_exptl_absorpt_correction_type gaussian
_exptl_absorpt_process_details
;
CrysAlisPro, Agilent Technologies,
Version 1.171.37.35e (release 07-10-2014 CrysAlis171 .NET)
(compiled Oct  7 2014,17:20:27)
Numerical absorption correction based on gaussian integration over
			a multifaceted crystal model
Empirical absorption correction using spherical harmonics,
 implemented in SCALE3 ABSPACK scaling algorithm.
;
_exptl_crystal_colour colourless
_exptl_crystal_colour_primary colourless
_exptl_crystal_density_diffrn 1.592
_exptl_crystal_description plate
_exptl_crystal_F_000 520
_exptl_crystal_recrystallization_method
'The material was recrystallised from a mixture of DCM and hexane by vapour diffusion'
_exptl_crystal_size_max 0.5625
_exptl_crystal_size_mid 0.0772
_exptl_crystal_size_min 0.0689
_refine_diff_density_max 0.345
_refine_diff_density_min -0.286
_refine_diff_density_rms 0.064
_refine_ls_extinction_method none
_refine_ls_goodness_of_fit_ref 1.110
_refine_ls_hydrogen_treatment refall
_refine_ls_matrix_type full
_refine_ls_number_parameters 173
_refine_ls_number_reflns 2806
_refine_ls_number_restraints 0
_refine_ls_restrained_S_all 1.110
_refine_ls_R_factor_all 0.0548
_refine_ls_R_factor_gt 0.0437
_refine_ls_shift/su_max 0.001
_refine_ls_shift/su_mean 0.000
_refine_ls_structure_factor_coef Fsqd
_refine_ls_weighting_details 'w=1/[\s^2^(Fo^2^)+(0.0242P)^2^+0.8320P] where P=(Fo^2^+2Fc^2^)/3'
_refine_ls_weighting_scheme calc
_refine_ls_wR_factor_gt 0.0808
_refine_ls_wR_factor_ref 0.0847
_reflns_Friedel_coverage 0.000
_reflns_number_gt 2449
_reflns_number_total 2806
_reflns_threshold_expression 'I > 2\s(I)'
_cod_data_source_file ja7b08511_si_002.cif
_cod_data_source_block sc15004
_cod_database_code 4131677
_chemical_oxdiff_formula 'C11 H7 Cl F N O S'
_chemical_oxdiff_usercomment '@ 150 K DP56'
_shelx_space_group_comment
;
The symmetry employed for this shelxl refinement is uniquely defined
by the following loop, which should always be used as a source of
symmetry information in preference to the above space-group names.
They are only intended as comments.
;
_reflns_odcompleteness_completeness 99.83
_reflns_odcompleteness_iscentric 1
_reflns_odcompleteness_theta 26.32
_olex2_refinement_description
;
;
_shelx_shelxl_version_number 2014/7
_olex2_date_sample_data_collection 2015-04-21
_olex2_date_sample_submission 2015-04-21
_olex2_diffrn_ambient_temperature_device 'Oxford Cryosystems Cryostream 700+'
_olex2_exptl_crystal_mounting_method 'The crystal was mounted on a MITIGEN holder in Paratone oil'
_olex2_submission_original_sample_id DP56
_olex2_submission_special_instructions 'No special instructions were received'

loop_
_space_group_symop_operation_xyz
'x, y, z'
'-x, y+1/2, -z+1/2'
'-x, -y, -z'
'x, -y-1/2, z-1/2'

loop_
_atom_site_label
_atom_site_type_symbol
_atom_site_fract_x
_atom_site_fract_y
_atom_site_fract_z
_atom_site_U_iso_or_equiv
_atom_site_adp_type
_atom_site_occupancy
_atom_site_site_symmetry_order
_atom_site_calc_flag
Cl1 Cl 1.19108(4) 0.29009(4) 0.11771(7) 0.02903(14) Uani 1 1 d
S1 S 0.96433(4) 0.25639(4) 0.24496(6) 0.01842(12) Uani 1 1 d
F1 F 0.50170(9) 0.72585(9) 0.35631(17) 0.0275(3) Uani 1 1 d
O1 O 0.77329(11) 0.16767(10) 0.36640(19) 0.0235(3) Uani 1 1 d
N1 N 0.77222(12) 0.35639(12) 0.3469(2) 0.0172(3) Uani 1 1 d
C1 C 1.06938(14) 0.34520(16) 0.1902(3) 0.0200(4) Uani 1 1 d
C2 C 1.04415(16) 0.45328(16) 0.2081(3) 0.0248(4) Uani 1 1 d
H2 H 1.0936(19) 0.511(2) 0.185(3) 0.033(6) Uiso 1 1 d
C3 C 0.93455(16) 0.46722(16) 0.2679(3) 0.0239(4) Uani 1 1 d
H3 H 0.9008(18) 0.5396(19) 0.286(3) 0.029(6) Uiso 1 1 d
C4 C 0.88187(14) 0.36940(14) 0.2926(3) 0.0170(4) Uani 1 1 d
C5 C 0.72645(15) 0.25634(15) 0.3803(3) 0.0191(4) Uani 1 1 d
H5 H 0.6512(17) 0.2647(15) 0.419(3) 0.014(5) Uiso 1 1 d
C6 C 0.70309(14) 0.45393(14) 0.3510(3) 0.0174(4) Uani 1 1 d
C7 C 0.65874(16) 0.49653(16) 0.1871(3) 0.0225(4) Uani 1 1 d
H7 H 0.6748(19) 0.462(2) 0.078(3) 0.034(6) Uiso 1 1 d
C8 C 0.58990(16) 0.58875(16) 0.1890(3) 0.0235(4) Uani 1 1 d
H8 H 0.559(2) 0.6209(19) 0.078(3) 0.035(6) Uiso 1 1 d
C9 C 0.56895(15) 0.63422(14) 0.3553(3) 0.0199(4) Uani 1 1 d
C10 C 0.61178(16) 0.59407(16) 0.5187(3) 0.0216(4) Uani 1 1 d
H10 H 0.597(2) 0.628(2) 0.631(4) 0.039(7) Uiso 1 1 d
C11 C 0.68101(15) 0.50179(15) 0.5161(3) 0.0199(4) Uani 1 1 d
H11 H 0.7139(18) 0.4722(18) 0.627(3) 0.024(6) Uiso 1 1 d

loop_
_atom_site_aniso_label
_atom_site_aniso_U_11
_atom_site_aniso_U_22
_atom_site_aniso_U_33
_atom_site_aniso_U_23
_atom_site_aniso_U_13
_atom_site_aniso_U_12
Cl1 0.0180(2) 0.0370(3) 0.0327(3) -0.0044(2) 0.0069(2) 0.00455(19)
S1 0.0187(2) 0.0149(2) 0.0219(3) 0.00035(17) 0.00390(18) 0.00273(17)
F1 0.0259(6) 0.0197(5) 0.0370(7) -0.0010(5) 0.0030(5) 0.0092(4)
O1 0.0261(7) 0.0141(6) 0.0304(8) 0.0008(5) 0.0032(6) -0.0007(5)
N1 0.0169(7) 0.0138(7) 0.0211(8) 0.0009(6) 0.0039(6) 0.0021(6)
C1 0.0142(8) 0.0265(10) 0.0193(10) 0.0010(8) 0.0024(7) 0.0014(7)
C2 0.0197(9) 0.0219(9) 0.0328(11) 0.0020(8) 0.0023(8) -0.0036(8)
C3 0.0209(9) 0.0155(9) 0.0354(12) -0.0001(8) 0.0031(8) 0.0008(7)
C4 0.0163(8) 0.0164(8) 0.0182(9) 0.0007(7) 0.0005(7) 0.0031(7)
C5 0.0183(9) 0.0189(9) 0.0203(10) 0.0001(7) 0.0012(7) -0.0007(7)
C6 0.0142(8) 0.0140(8) 0.0244(10) 0.0006(7) 0.0037(7) 0.0007(6)
C7 0.0269(10) 0.0215(9) 0.0193(10) -0.0018(8) 0.0038(8) 0.0040(8)
C8 0.0248(10) 0.0226(9) 0.0228(11) 0.0035(8) -0.0005(8) 0.0049(8)
C9 0.0152(8) 0.0127(8) 0.0321(11) -0.0006(7) 0.0038(8) 0.0018(7)
C10 0.0220(9) 0.0202(9) 0.0229(11) -0.0047(8) 0.0041(8) -0.0008(7)
C11 0.0195(9) 0.0208(9) 0.0194(10) 0.0013(8) 0.0002(7) 0.0008(7)

loop_
_atom_type_symbol
_atom_type_description
_atom_type_scat_dispersion_real
_atom_type_scat_dispersion_imag
_atom_type_scat_source
C C 0.0033 0.0016 'International Tables Vol C Tables 4.2.6.8 and 6.1.1.4'
H H 0.0000 0.0000 'International Tables Vol C Tables 4.2.6.8 and 6.1.1.4'
N N 0.0061 0.0033 'International Tables Vol C Tables 4.2.6.8 and 6.1.1.4'
O O 0.0106 0.0060 'International Tables Vol C Tables 4.2.6.8 and 6.1.1.4'
F F 0.0171 0.0103 'International Tables Vol C Tables 4.2.6.8 and 6.1.1.4'
S S 0.1246 0.1234 'International Tables Vol C Tables 4.2.6.8 and 6.1.1.4'
Cl Cl 0.1484 0.1585 'International Tables Vol C Tables 4.2.6.8 and 6.1.1.4'

loop_
_exptl_crystal_face_index_h
_exptl_crystal_face_index_k
_exptl_crystal_face_index_l
_exptl_crystal_face_perp_dist
_exptl_oxdiff_crystal_face_indexfrac_h
_exptl_oxdiff_crystal_face_indexfrac_k
_exptl_oxdiff_crystal_face_indexfrac_l
_exptl_oxdiff_crystal_face_x
_exptl_oxdiff_crystal_face_y
_exptl_oxdiff_crystal_face_z
-3 0 5 0.0386 -3.0000 0.0000 5.0000 0.0901 0.4862 -0.1062
3 0 -5 0.0386 3.0000 -0.0000 -5.0000 -0.0901 -0.4862 0.1062
1 -5 -2 0.2301 1.0000 -5.0000 -2.0000 -0.0561 -0.1248 0.3274
-2 5 2 0.2067 -2.0000 5.0000 2.0000 0.0039 0.1510 -0.3350
-5 0 -1 0.0345 -5.0000 0.0000 -1.0000 -0.3107 0.0496 -0.0215
5 0 1 0.0345 5.0000 -0.0000 1.0000 0.3107 -0.0496 0.0215
-5 -1 -1 0.0361 -5.0000 -1.0000 -1.0000 -0.3126 0.0624 0.0358
-2 -3 5 0.0856 -2.0000 -3.0000 5.0000 0.1365 0.4986 0.0733
5 0 -1 0.0370 5.0000 -0.0000 -1.0000 0.2120 -0.2126 0.0548
-5 0 1 0.0370 -5.0000 0.0000 1.0000 -0.2120 0.2126 -0.0548

loop_
_geom_angle_atom_site_label_1
_geom_angle_atom_site_label_2
_geom_angle_atom_site_label_3
_geom_angle
C1 S1 C4 89.69(9)
C4 N1 C6 117.79(14)
C5 N1 C4 123.20(15)
C5 N1 C6 118.78(15)
Cl1 C1 S1 118.78(11)
C2 C1 Cl1 127.23(15)
C2 C1 S1 113.99(14)
C1 C2 H2 123.6(14)
C1 C2 C3 111.25(17)
C3 C2 H2 125.2(14)
C2 C3 H3 123.2(13)
C4 C3 C2 112.76(17)
C4 C3 H3 124.0(13)
N1 C4 S1 121.73(13)
C3 C4 S1 112.30(14)
C3 C4 N1 125.96(16)
O1 C5 N1 124.94(17)
O1 C5 H5 124.2(11)
N1 C5 H5 110.9(11)
C7 C6 N1 118.64(16)
C11 C6 N1 119.99(17)
C11 C6 C7 121.36(17)
C6 C7 H7 119.4(15)
C6 C7 C8 119.36(18)
C8 C7 H7 121.2(15)
C7 C8 H8 121.4(14)
C9 C8 C7 117.98(18)
C9 C8 H8 120.6(14)
F1 C9 C8 117.74(17)
C10 C9 F1 118.41(17)
C10 C9 C8 123.84(17)
C9 C10 H10 121.8(15)
C9 C10 C11 117.98(18)
C11 C10 H10 120.2(15)
C6 C11 C10 119.48(18)
C6 C11 H11 120.0(13)
C10 C11 H11 120.5(13)

loop_
_geom_bond_atom_site_label_1
_geom_bond_atom_site_label_2
_geom_bond_distance
Cl1 C1 1.7228(18)
S1 C1 1.7249(19)
S1 C4 1.7360(17)
F1 C9 1.372(2)
O1 C5 1.218(2)
N1 C4 1.411(2)
N1 C5 1.357(2)
N1 C6 1.445(2)
C1 C2 1.349(3)
C2 H2 0.94(2)
C2 C3 1.426(3)
C3 H3 0.98(2)
C3 C4 1.359(3)
C5 H5 0.97(2)
C6 C7 1.386(3)
C6 C11 1.381(3)
C7 H7 0.93(2)
C7 C8 1.390(3)
C8 H8 0.96(3)
C8 C9 1.374(3)
C9 C10 1.366(3)
C10 H10 0.95(3)
C10 C11 1.394(3)
C11 H11 0.95(2)

loop_
_geom_hbond_atom_site_label_D
_geom_hbond_atom_site_label_H
_geom_hbond_atom_site_label_A
_geom_hbond_distance_DH
_geom_hbond_distance_HA
_geom_hbond_distance_DA
_geom_hbond_angle_DHA
_geom_hbond_site_symmetry_A
C2 H2 O1 0.94(2) 2.52(2) 3.462(2) 178.0(19) 2_755
C5 H5 F1 0.97(2) 2.55(2) 3.457(2) 156.5(16) 3_666
C7 H7 O1 0.93(2) 2.55(2) 3.427(2) 157.6(19) 4_565
C8 H8 F1 0.96(3) 2.53(3) 3.435(2) 156.7(19) 4_575
C11 H11 O1 0.95(2) 2.51(2) 3.421(2) 159.4(17) 4_566

loop_
_geom_torsion_atom_site_label_1
_geom_torsion_atom_site_label_2
_geom_torsion_atom_site_label_3
_geom_torsion_atom_site_label_4
_geom_torsion
Cl1 C1 C2 C3 178.72(15)
S1 C1 C2 C3 -0.4(2)
F1 C9 C10 C11 -179.26(16)
N1 C6 C7 C8 178.47(17)
N1 C6 C11 C10 -178.27(16)
C1 S1 C4 N1 178.39(16)
C1 S1 C4 C3 -0.44(16)
C1 C2 C3 C4 0.0(3)
C2 C3 C4 S1 0.3(2)
C2 C3 C4 N1 -178.45(18)
C4 S1 C1 Cl1 -178.70(12)
C4 S1 C1 C2 0.47(17)
C4 N1 C5 O1 -0.6(3)
C4 N1 C6 C7 76.0(2)
C4 N1 C6 C11 -105.0(2)
C5 N1 C4 S1 5.6(3)
C5 N1 C4 C3 -175.75(19)
C5 N1 C6 C7 -98.6(2)
C5 N1 C6 C11 80.4(2)
C6 N1 C4 S1 -168.82(13)
C6 N1 C4 C3 9.9(3)
C6 N1 C5 O1 173.77(18)
C6 C7 C8 C9 0.2(3)
C7 C6 C11 C10 0.7(3)
C7 C8 C9 F1 179.44(16)
C7 C8 C9 C10 0.0(3)
C8 C9 C10 C11 0.2(3)
C9 C10 C11 C6 -0.5(3)
C11 C6 C7 C8 -0.5(3)
